data_7250667
loop_
_publ_author_name
'Tominaga, Masahide'
'Kamada, Ryusei'
'Hyodo, Tadashi'
'Yamaguchi, Kentaro'

_publ_section_title
;
 Co-crystals built from macrocycles with pyromellitic diimides and
 naphthalene derivatives: transformation of a binary co-crystal solvate to
 a solvate through solvent exchange
;
_journal_issue 29
_journal_name_full CrystEngComm
_journal_page_first 5003
_journal_page_last 5009
_journal_paper_doi 10.1039/D5CE00462D
_journal_volume 27
_journal_year 2025
_chemical_formula_sum 'C60 H58 Br2 N4 O12'
_chemical_formula_weight 1186.92
_space_group_crystal_system triclinic
_space_group_IT_number 2
_space_group_name_Hall '-P 1'
_space_group_name_H-M_alt 'P -1'
_atom_sites_solution_hydrogens geom
_audit_creation_method SHELXL-2018/3
_audit_update_record
;
2024-10-08 deposited with the CCDC.	2025-07-02 downloaded from the CCDC.
;
_cell_angle_alpha 94.639(2)
_cell_angle_beta 92.734(2)
_cell_angle_gamma 107.934(2)
_cell_formula_units_Z 2
_cell_length_a 9.7166(6)
_cell_length_b 11.3692(7)
_cell_length_c 24.7966(16)
_cell_measurement_reflns_used 9742
_cell_measurement_temperature 100(2)
_cell_measurement_theta_max 78.44
_cell_measurement_theta_min 3.61
_cell_volume 2590.0(3)
_computing_cell_refinement 'SAINT (Bruker AXS, 2015)'
_computing_data_collection 'APEX3 (Bruker AXS, 2015)'
_computing_data_reduction 'SAINT (Bruker AXS, 2015)'
_computing_molecular_graphics 'ORTEP-3 for Windows (Farrugia, 1997)'
_computing_publication_material 'SHELXLE (H\"ubschle et al., 2011)'
_computing_structure_refinement 'SHELXL-2018/3 (Sheldrick, 2018)'
_computing_structure_solution 'SHELXT 2014/5 (Sheldrick, 2015)'
_diffrn_ambient_temperature 100(2)
_diffrn_detector_area_resol_mean 10.24
_diffrn_measured_fraction_theta_full 0.989
_diffrn_measured_fraction_theta_max 0.935
_diffrn_measurement_device_type 'BrukerD8 goniometer'
_diffrn_measurement_method 'omega and phi scans'
_diffrn_radiation_type CuK\a
_diffrn_radiation_wavelength 1.54178
_diffrn_reflns_av_R_equivalents 0.0225
_diffrn_reflns_av_unetI/netI 0.0193
_diffrn_reflns_Laue_measured_fraction_full 0.989
_diffrn_reflns_Laue_measured_fraction_max 0.935
_diffrn_reflns_limit_h_max 12
_diffrn_reflns_limit_h_min -12
_diffrn_reflns_limit_k_max 14
_diffrn_reflns_limit_k_min -14
_diffrn_reflns_limit_l_max 30
_diffrn_reflns_limit_l_min -31
_diffrn_reflns_number 38075
_diffrn_reflns_point_group_measured_fraction_full 0.989
_diffrn_reflns_point_group_measured_fraction_max 0.935
_diffrn_reflns_theta_full 67.679
_diffrn_reflns_theta_max 79.641
_diffrn_reflns_theta_min 1.793
_diffrn_source 'rotating-anode X-ray tube'
_exptl_absorpt_coefficient_mu 2.577
_exptl_absorpt_correction_T_max 0.9171
_exptl_absorpt_correction_T_min 0.8008
_exptl_absorpt_correction_type empirical
_exptl_absorpt_process_details 'SADABS Sheldrick 1996'
_exptl_crystal_colour yellowish-brown
_exptl_crystal_density_diffrn 1.522
_exptl_crystal_description prismatic
_exptl_crystal_F_000 1224
_exptl_crystal_size_max 0.120
_exptl_crystal_size_mid 0.120
_exptl_crystal_size_min 0.080
_refine_diff_density_max 0.447
_refine_diff_density_min -0.412
_refine_diff_density_rms 0.051
_refine_ls_extinction_method none
_refine_ls_goodness_of_fit_ref 1.065
_refine_ls_hydrogen_treatment constr
_refine_ls_matrix_type full
_refine_ls_number_parameters 709
_refine_ls_number_reflns 10549
_refine_ls_number_restraints 0
_refine_ls_restrained_S_all 1.065
_refine_ls_R_factor_all 0.0261
_refine_ls_R_factor_gt 0.0256
_refine_ls_shift/su_max 0.002
_refine_ls_shift/su_mean 0.000
_refine_ls_structure_factor_coef Fsqd
_refine_ls_weighting_details 'w=1/[\s^2^(Fo^2^)+(0.0315P)^2^+1.7499P] where P=(Fo^2^+2Fc^2^)/3'
_refine_ls_weighting_scheme calc
_refine_ls_wR_factor_gt 0.0680
_refine_ls_wR_factor_ref 0.0683
_reflns_Friedel_coverage 0.000
_reflns_number_gt 10351
_reflns_number_total 10549
_reflns_threshold_expression 'I > 2\s(I)'
_cod_data_source_file d5ce00462d2.cif
_cod_data_source_block 1b
_cod_depositor_comments 'Adding full bibliography for 7250664--7250669.cif.'
_cod_database_code 7250667
_shelx_shelxl_version_number 2018/3
_shelx_space_group_comment
;
The symmetry employed for this shelxl refinement is uniquely defined
by the following loop, which should always be used as a source of
symmetry information in preference to the above space-group names.
They are only intended as comments.
;
_shelx_estimated_absorpt_t_min 0.747
_shelx_estimated_absorpt_t_max 0.820

loop_
_space_group_symop_operation_xyz
'x, y, z'
'-x, -y, -z'

loop_
_atom_site_label
_atom_site_type_symbol
_atom_site_fract_x
_atom_site_fract_y
_atom_site_fract_z
_atom_site_U_iso_or_equiv
_atom_site_adp_type
_atom_site_occupancy
_atom_site_site_symmetry_order
_atom_site_calc_flag
_atom_site_refinement_flags_posn
_atom_site_refinement_flags_adp
_atom_site_refinement_flags_occupancy
_atom_site_disorder_assembly
_atom_site_disorder_group
C1 C 0.47821(15) 0.21229(12) 0.95721(5) 0.0122(3) Uani 1 1 d . . . . .
C2 C 0.41964(14) 0.31621(12) 0.94040(5) 0.0116(2) Uani 1 1 d . . . . .
H2A H 0.414111 0.314686 0.900369 0.014 Uiso 1 1 calc R U . . .
H2AB H 0.487125 0.397815 0.955758 0.014 Uiso 1 1 calc R U . . .
C3 C 0.26804(14) 0.30020(12) 0.96058(5) 0.0126(3) Uani 1 1 d . . . . .
C4 C 0.16443(15) 0.17317(13) 0.93655(6) 0.0153(3) Uani 1 1 d . . . . .
H4A H 0.066595 0.161746 0.949315 0.018 Uiso 1 1 calc R U . . .
H4AB H 0.156648 0.169666 0.896462 0.018 Uiso 1 1 calc R U . . .
C5 C 0.22111(15) 0.06888(13) 0.95399(6) 0.0169(3) Uani 1 1 d . . . . .
H5 H 0.153099 -0.013323 0.938146 0.020 Uiso 1 1 calc R U . . .
C6 C 0.37192(15) 0.08650(12) 0.93309(6) 0.0150(3) Uani 1 1 d . . . . .
H6A H 0.408321 0.018529 0.943453 0.018 Uiso 1 1 calc R U . . .
H6AB H 0.364861 0.083042 0.892993 0.018 Uiso 1 1 calc R U . . .
C7 C 0.23053(17) 0.07353(14) 1.01598(6) 0.0201(3) Uani 1 1 d . . . . .
H7A H 0.133304 0.062498 1.029268 0.024 Uiso 1 1 calc R U . . .
H7AB H 0.265093 0.005453 1.027499 0.024 Uiso 1 1 calc R U . . .
C8 C 0.33566(16) 0.19903(13) 1.04006(6) 0.0165(3) Uani 1 1 d . . . . .
H8 H 0.342709 0.202185 1.080545 0.020 Uiso 1 1 calc R U . . .
C9 C 0.48613(15) 0.21560(13) 1.01929(5) 0.0145(3) Uani 1 1 d . . . . .
H9A H 0.554634 0.295988 1.035483 0.017 Uiso 1 1 calc R U . . .
H9AB H 0.522718 0.148395 1.030534 0.017 Uiso 1 1 calc R U . . .
C10 C 0.27956(15) 0.30373(13) 1.02275(6) 0.0155(3) Uani 1 1 d . . . . .
H10A H 0.346594 0.385051 1.038638 0.019 Uiso 1 1 calc R U . . .
H10B H 0.183040 0.293933 1.036480 0.019 Uiso 1 1 calc R U . . .
C11 C 0.63229(15) 0.23160(13) 0.93922(5) 0.0140(3) Uani 1 1 d . . . . .
H11A H 0.698076 0.310398 0.958031 0.017 Uiso 1 1 calc R U . . .
H11B H 0.666615 0.163214 0.950510 0.017 Uiso 1 1 calc R U . . .
C12 C 0.67857(14) 0.34534(13) 0.85572(6) 0.0134(3) Uani 1 1 d . . . . .
C13 C 0.66565(14) 0.30702(13) 0.79621(6) 0.0128(3) Uani 1 1 d . . . . .
C14 C 0.63885(14) 0.17889(13) 0.78945(6) 0.0131(3) Uani 1 1 d . . . . .
C15 C 0.62861(14) 0.13248(13) 0.84422(6) 0.0136(3) Uani 1 1 d . . . . .
C16 C 0.67260(14) 0.37771(13) 0.75271(6) 0.0135(3) Uani 1 1 d . . . . .
H16 H 0.690490 0.465035 0.757313 0.016 Uiso 1 1 calc R U . . .
C17 C 0.65137(14) 0.31088(13) 0.70201(6) 0.0129(3) Uani 1 1 d . . . . .
C18 C 0.62363(14) 0.18303(13) 0.69542(6) 0.0130(3) Uani 1 1 d . . . . .
C19 C 0.61807(14) 0.11207(13) 0.73887(6) 0.0135(3) Uani 1 1 d . . . . .
H19 H 0.601387 0.024906 0.734239 0.016 Uiso 1 1 calc R U . . .
C20 C 0.65021(14) 0.35532(13) 0.64704(6) 0.0139(3) Uani 1 1 d . . . . .
C21 C 0.59557(14) 0.14187(13) 0.63611(6) 0.0136(3) Uani 1 1 d . . . . .
C22 C 0.59604(14) 0.25183(13) 0.55144(5) 0.0141(3) Uani 1 1 d . . . . .
H22A H 0.627154 0.183923 0.533821 0.017 Uiso 1 1 calc R U . . .
H22B H 0.663061 0.331463 0.542257 0.017 Uiso 1 1 calc R U . . .
C23 C 0.44204(14) 0.23864(12) 0.52811(5) 0.0122(3) Uani 1 1 d . . . . .
C24 C 0.44701(15) 0.25429(14) 0.46712(6) 0.0172(3) Uani 1 1 d . . . . .
H24A H 0.514933 0.336842 0.461850 0.021 Uiso 1 1 calc R U . . .
H24B H 0.482825 0.190047 0.448746 0.021 Uiso 1 1 calc R U . . .
C25 C 0.29500(16) 0.24225(15) 0.44194(6) 0.0191(3) Uani 1 1 d . . . . .
H25 H 0.299621 0.253250 0.402391 0.023 Uiso 1 1 calc R U . . .
C26 C 0.19144(16) 0.11302(15) 0.44929(6) 0.0216(3) Uani 1 1 d . . . . .
H26A H 0.093278 0.104060 0.432994 0.026 Uiso 1 1 calc R U . . .
H26B H 0.225991 0.048224 0.430691 0.026 Uiso 1 1 calc R U . . .
C27 C 0.18526(15) 0.09671(13) 0.50992(6) 0.0173(3) Uani 1 1 d . . . . .
H27 H 0.117917 0.012447 0.514730 0.021 Uiso 1 1 calc R U . . .
C28 C 0.33714(15) 0.10955(12) 0.53519(6) 0.0150(3) Uani 1 1 d . . . . .
H28A H 0.372849 0.044569 0.517428 0.018 Uiso 1 1 calc R U . . .
H28B H 0.332478 0.097991 0.574286 0.018 Uiso 1 1 calc R U . . .
C29 C 0.12957(14) 0.19599(13) 0.53831(6) 0.0146(3) Uani 1 1 d . . . . .
H29A H 0.124105 0.184782 0.577421 0.017 Uiso 1 1 calc R U . . .
H29B H 0.030837 0.187052 0.522615 0.017 Uiso 1 1 calc R U . . .
C30 C 0.23190(14) 0.32622(12) 0.53126(5) 0.0128(3) Uani 1 1 d . . . . .
C31 C 0.38476(14) 0.33815(12) 0.55600(5) 0.0120(2) Uani 1 1 d . . . . .
H31A H 0.451656 0.421752 0.551674 0.014 Uiso 1 1 calc R U . . .
H31B H 0.381217 0.328656 0.595292 0.014 Uiso 1 1 calc R U . . .
C32 C 0.23980(16) 0.34188(14) 0.47042(6) 0.0172(3) Uani 1 1 d . . . . .
H32A H 0.142314 0.334759 0.454008 0.021 Uiso 1 1 calc R U . . .
H32B H 0.305909 0.425398 0.465473 0.021 Uiso 1 1 calc R U . . .
C33 C 0.17491(15) 0.42761(13) 0.55702(6) 0.0156(3) Uani 1 1 d . . . . .
H33A H 0.236297 0.509355 0.547663 0.019 Uiso 1 1 calc R U . . .
H33B H 0.075142 0.414021 0.541144 0.019 Uiso 1 1 calc R U . . .
C34 C 0.05580(15) 0.36684(13) 0.64371(6) 0.0156(3) Uani 1 1 d . . . . .
C35 C 0.10615(15) 0.39419(13) 0.70264(6) 0.0146(3) Uani 1 1 d . . . . .
C36 C 0.24682(15) 0.47581(13) 0.70712(6) 0.0145(3) Uani 1 1 d . . . . .
C37 C 0.29049(15) 0.50409(13) 0.65153(6) 0.0149(3) Uani 1 1 d . . . . .
C38 C 0.03420(15) 0.34726(13) 0.74722(6) 0.0152(3) Uani 1 1 d . . . . .
H38 H -0.062043 0.291496 0.744126 0.018 Uiso 1 1 calc R U . . .
C39 C 0.11513(15) 0.38890(13) 0.79667(6) 0.0147(3) Uani 1 1 d . . . . .
C40 C 0.25649(15) 0.47007(12) 0.80085(6) 0.0143(3) Uani 1 1 d . . . . .
C41 C 0.32787(15) 0.51714(12) 0.75640(6) 0.0147(3) Uani 1 1 d . . . . .
H41 H 0.424085 0.572949 0.759458 0.018 Uiso 1 1 calc R U . . .
C42 C 0.07554(15) 0.35637(13) 0.85226(6) 0.0154(3) Uani 1 1 d . . . . .
C43 C 0.31167(15) 0.49074(12) 0.85900(6) 0.0144(3) Uani 1 1 d . . . . .
C44 C 0.21114(15) 0.40566(13) 0.94504(5) 0.0152(3) Uani 1 1 d . . . . .
H44A H 0.113999 0.392507 0.958713 0.018 Uiso 1 1 calc R U . . .
H44B H 0.276415 0.485332 0.963288 0.018 Uiso 1 1 calc R U . . .
C45 C 1.04332(15) 0.67125(13) 0.80855(6) 0.0148(3) Uani 1 1 d . . . . .
C46 C 1.14762(15) 0.71985(13) 0.85074(6) 0.0149(3) Uani 1 1 d . . . . .
C47 C 1.28910(15) 0.79373(13) 0.84234(6) 0.0161(3) Uani 1 1 d . . . . .
H47 H 1.358951 0.826165 0.872318 0.019 Uiso 1 1 calc R U . . .
C48 C 1.32573(15) 0.81870(13) 0.79097(6) 0.0157(3) Uani 1 1 d . . . . .
H48 H 1.420926 0.869106 0.785327 0.019 Uiso 1 1 calc R U . . .
C49 C 1.22205(15) 0.76957(12) 0.74609(6) 0.0140(3) Uani 1 1 d . . . . .
C50 C 1.25835(15) 0.79312(13) 0.69215(6) 0.0150(3) Uani 1 1 d . . . . .
C51 C 1.15454(15) 0.74296(13) 0.64986(6) 0.0153(3) Uani 1 1 d . . . . .
C52 C 1.01328(15) 0.66829(13) 0.65829(6) 0.0171(3) Uani 1 1 d . . . . .
H52 H 0.944018 0.634289 0.628257 0.021 Uiso 1 1 calc R U . . .
C53 C 0.97610(15) 0.64489(13) 0.70966(6) 0.0168(3) Uani 1 1 d . . . . .
H53 H 0.880810 0.594743 0.715342 0.020 Uiso 1 1 calc R U . . .
C54 C 1.07943(15) 0.69527(12) 0.75458(6) 0.0140(3) Uani 1 1 d . . . . .
C55 C 0.9011(2) -0.07947(18) 0.84450(8) 0.0323(4) Uani 1 1 d . . . . .
H55A H 1.004665 -0.066005 0.840727 0.048 Uiso 1 1 calc R U . . .
H55B H 0.858804 -0.158533 0.859665 0.048 Uiso 1 1 calc R U . . .
H55C H 0.889157 -0.011511 0.868800 0.048 Uiso 1 1 calc R U . . .
C56 C 0.82605(19) -0.08306(19) 0.79001(8) 0.0343(4) Uani 1 1 d . . . . .
C57 C 0.7047(3) -0.2003(2) 0.77176(12) 0.0631(8) Uani 1 1 d . . . . .
H57A H 0.667076 -0.195880 0.734861 0.095 Uiso 1 1 calc R U . . .
H57B H 0.626861 -0.209837 0.796359 0.095 Uiso 1 1 calc R U . . .
H57C H 0.741071 -0.271647 0.772157 0.095 Uiso 1 1 calc R U . . .
C58 C 0.2393(2) 0.12481(16) 0.76729(7) 0.0291(4) Uani 1 1 d . . . . .
H58A H 0.264649 0.050190 0.774427 0.044 Uiso 1 1 calc R U . . .
H58B H 0.147375 0.121438 0.782753 0.044 Uiso 1 1 calc R U . . .
H58C H 0.315974 0.198700 0.783961 0.044 Uiso 1 1 calc R U . . .
C59 C 0.22390(17) 0.13112(14) 0.70710(7) 0.0222(3) Uani 1 1 d . . . . .
C60 C 0.09748(19) 0.03566(16) 0.67592(7) 0.0284(4) Uani 1 1 d . . . . .
H60A H 0.121073 0.021645 0.638442 0.043 Uiso 1 1 calc R U . . .
H60B H 0.012715 0.065107 0.676033 0.043 Uiso 1 1 calc R U . . .
H60C H 0.075830 -0.042319 0.692856 0.043 Uiso 1 1 calc R U . . .
N1 N 0.64088(12) 0.23560(11) 0.88080(5) 0.0128(2) Uani 1 1 d . . . . .
N2 N 0.60856(12) 0.24836(11) 0.61025(5) 0.0129(2) Uani 1 1 d . . . . .
N3 N 0.17300(13) 0.43117(11) 0.61595(5) 0.0148(2) Uani 1 1 d . . . . .
N4 N 0.20044(13) 0.41531(11) 0.88672(5) 0.0146(2) Uani 1 1 d . . . . .
O1 O 0.61168(11) 0.02808(9) 0.85612(4) 0.0170(2) Uani 1 1 d . . . . .
O2 O 0.56537(11) 0.03704(9) 0.61409(4) 0.0181(2) Uani 1 1 d . . . . .
O3 O 0.68050(11) 0.46074(9) 0.63536(4) 0.0185(2) Uani 1 1 d . . . . .
O4 O 0.71502(11) 0.44893(9) 0.87929(4) 0.0180(2) Uani 1 1 d . . . . .
O5 O 0.40102(11) 0.57494(9) 0.63856(4) 0.0194(2) Uani 1 1 d . . . . .
O6 O -0.06208(11) 0.30326(10) 0.62344(4) 0.0212(2) Uani 1 1 d . . . . .
O7 O -0.03914(11) 0.29388(11) 0.86642(4) 0.0217(2) Uani 1 1 d . . . . .
O8 O 0.42729(11) 0.55772(9) 0.87948(4) 0.0184(2) Uani 1 1 d . . . . .
O9 O 0.90490(11) 0.60096(10) 0.81368(4) 0.0205(2) Uani 1 1 d . . . . .
H9 H 0.894233 0.588161 0.846337 0.031 Uiso 1 1 calc R U . . .
O10 O 1.39527(11) 0.86604(10) 0.68668(4) 0.0214(2) Uani 1 1 d . . . . .
H10 H 1.406015 0.876026 0.653769 0.032 Uiso 1 1 calc R U . . .
O11 O 0.86227(17) 0.00484(19) 0.76374(6) 0.0539(4) Uani 1 1 d . . . . .
O12 O 0.30880(14) 0.21107(13) 0.68480(6) 0.0354(3) Uani 1 1 d . . . . .
Br1 Br 1.09754(2) 0.68719(2) 0.92246(2) 0.01846(5) Uani 1 1 d . . . . .
Br2 Br 1.20180(2) 0.77927(2) 0.57848(2) 0.01901(5) Uani 1 1 d . . . . .

loop_
_atom_site_aniso_label
_atom_site_aniso_U_11
_atom_site_aniso_U_22
_atom_site_aniso_U_33
_atom_site_aniso_U_23
_atom_site_aniso_U_13
_atom_site_aniso_U_12
C1 0.0143(6) 0.0121(6) 0.0104(6) 0.0007(5) 0.0000(5) 0.0045(5)
C2 0.0122(6) 0.0117(6) 0.0107(6) 0.0006(5) 0.0007(5) 0.0036(5)
C3 0.0128(6) 0.0130(6) 0.0119(6) 0.0005(5) 0.0007(5) 0.0040(5)
C4 0.0128(6) 0.0150(6) 0.0160(7) 0.0000(5) -0.0006(5) 0.0021(5)
C5 0.0166(7) 0.0119(6) 0.0189(7) 0.0009(5) 0.0003(5) 0.0002(5)
C6 0.0180(7) 0.0119(6) 0.0149(6) -0.0002(5) -0.0007(5) 0.0050(5)
C7 0.0204(7) 0.0184(7) 0.0207(7) 0.0078(6) 0.0043(6) 0.0032(6)
C8 0.0187(7) 0.0197(7) 0.0113(6) 0.0041(5) 0.0025(5) 0.0053(6)
C9 0.0170(7) 0.0162(6) 0.0106(6) 0.0019(5) -0.0002(5) 0.0055(5)
C10 0.0163(6) 0.0190(7) 0.0116(6) 0.0006(5) 0.0032(5) 0.0058(5)
C11 0.0152(6) 0.0174(7) 0.0105(6) 0.0004(5) -0.0003(5) 0.0070(5)
C12 0.0101(6) 0.0156(7) 0.0146(6) 0.0013(5) 0.0016(5) 0.0040(5)
C13 0.0089(6) 0.0141(6) 0.0139(6) -0.0011(5) 0.0002(5) 0.0021(5)
C14 0.0103(6) 0.0143(6) 0.0145(6) 0.0011(5) 0.0003(5) 0.0036(5)
C15 0.0107(6) 0.0162(7) 0.0133(6) -0.0016(5) -0.0002(5) 0.0044(5)
C16 0.0107(6) 0.0127(6) 0.0155(6) -0.0005(5) -0.0003(5) 0.0021(5)
C17 0.0087(6) 0.0144(6) 0.0146(7) 0.0011(5) -0.0006(5) 0.0022(5)
C18 0.0098(6) 0.0144(6) 0.0137(6) -0.0009(5) -0.0006(5) 0.0028(5)
C19 0.0122(6) 0.0128(6) 0.0152(7) -0.0005(5) 0.0002(5) 0.0039(5)
C20 0.0090(6) 0.0158(7) 0.0149(6) 0.0005(5) -0.0017(5) 0.0017(5)
C21 0.0101(6) 0.0161(7) 0.0145(7) 0.0006(5) 0.0002(5) 0.0042(5)
C22 0.0115(6) 0.0176(7) 0.0120(6) 0.0010(5) 0.0012(5) 0.0028(5)
C23 0.0106(6) 0.0143(6) 0.0097(6) 0.0005(5) 0.0001(5) 0.0015(5)
C24 0.0142(6) 0.0249(7) 0.0112(6) 0.0005(5) 0.0020(5) 0.0044(6)
C25 0.0168(7) 0.0307(8) 0.0088(6) -0.0015(6) -0.0010(5) 0.0071(6)
C26 0.0157(7) 0.0274(8) 0.0180(7) -0.0100(6) -0.0045(5) 0.0055(6)
C27 0.0122(6) 0.0141(6) 0.0215(7) -0.0034(5) -0.0014(5) -0.0003(5)
C28 0.0127(6) 0.0125(6) 0.0184(7) -0.0006(5) 0.0011(5) 0.0021(5)
C29 0.0109(6) 0.0159(7) 0.0149(6) 0.0000(5) 0.0003(5) 0.0019(5)
C30 0.0122(6) 0.0146(6) 0.0103(6) 0.0009(5) -0.0005(5) 0.0025(5)
C31 0.0108(6) 0.0129(6) 0.0106(6) 0.0005(5) -0.0002(5) 0.0016(5)
C32 0.0156(6) 0.0239(7) 0.0117(6) 0.0038(5) -0.0008(5) 0.0055(6)
C33 0.0161(6) 0.0174(7) 0.0139(7) 0.0021(5) -0.0008(5) 0.0062(5)
C34 0.0141(6) 0.0189(7) 0.0154(7) -0.0013(5) 0.0013(5) 0.0082(5)
C35 0.0140(6) 0.0154(6) 0.0152(7) -0.0021(5) -0.0015(5) 0.0073(5)
C36 0.0150(6) 0.0130(6) 0.0162(7) -0.0001(5) 0.0007(5) 0.0061(5)
C37 0.0164(7) 0.0132(6) 0.0156(7) -0.0015(5) -0.0007(5) 0.0066(5)
C38 0.0114(6) 0.0179(7) 0.0168(7) -0.0011(5) -0.0001(5) 0.0063(5)
C39 0.0146(6) 0.0153(6) 0.0165(7) 0.0008(5) 0.0014(5) 0.0081(5)
C40 0.0157(6) 0.0122(6) 0.0158(7) -0.0010(5) -0.0016(5) 0.0065(5)
C41 0.0141(6) 0.0113(6) 0.0180(7) -0.0001(5) -0.0008(5) 0.0038(5)
C42 0.0149(7) 0.0179(7) 0.0160(7) -0.0001(5) -0.0006(5) 0.0096(5)
C43 0.0180(7) 0.0117(6) 0.0154(7) 0.0003(5) 0.0003(5) 0.0079(5)
C44 0.0176(7) 0.0177(7) 0.0119(6) -0.0002(5) 0.0009(5) 0.0084(5)
C45 0.0144(6) 0.0121(6) 0.0177(7) 0.0009(5) 0.0012(5) 0.0040(5)
C46 0.0181(7) 0.0145(6) 0.0132(6) 0.0012(5) 0.0017(5) 0.0066(5)
C47 0.0155(7) 0.0146(6) 0.0167(7) -0.0026(5) -0.0036(5) 0.0042(5)
C48 0.0124(6) 0.0144(6) 0.0185(7) 0.0000(5) -0.0005(5) 0.0020(5)
C49 0.0137(6) 0.0114(6) 0.0163(7) -0.0003(5) -0.0005(5) 0.0039(5)
C50 0.0136(6) 0.0122(6) 0.0185(7) 0.0013(5) 0.0015(5) 0.0028(5)
C51 0.0165(7) 0.0161(7) 0.0138(6) 0.0027(5) 0.0022(5) 0.0054(5)
C52 0.0144(7) 0.0177(7) 0.0167(7) 0.0005(5) -0.0027(5) 0.0024(5)
C53 0.0125(6) 0.0175(7) 0.0177(7) 0.0019(5) 0.0000(5) 0.0011(5)
C54 0.0141(6) 0.0116(6) 0.0157(7) 0.0005(5) 0.0000(5) 0.0038(5)
C55 0.0311(9) 0.0337(9) 0.0316(9) 0.0028(7) 0.0060(7) 0.0091(8)
C56 0.0247(8) 0.0497(11) 0.0342(10) -0.0062(9) 0.0033(7) 0.0227(8)
C57 0.0462(13) 0.0558(14) 0.087(2) -0.0334(14) -0.0306(13) 0.0308(12)
C58 0.0312(9) 0.0281(9) 0.0296(9) 0.0034(7) 0.0002(7) 0.0116(7)
C59 0.0214(7) 0.0214(7) 0.0289(8) 0.0050(6) 0.0059(6) 0.0127(6)
C60 0.0328(9) 0.0258(8) 0.0260(8) 0.0016(7) 0.0040(7) 0.0081(7)
N1 0.0124(5) 0.0139(5) 0.0121(5) 0.0002(4) 0.0014(4) 0.0045(4)
N2 0.0109(5) 0.0143(5) 0.0119(5) 0.0000(4) -0.0012(4) 0.0022(4)
N3 0.0137(5) 0.0167(6) 0.0134(6) -0.0016(4) -0.0005(4) 0.0051(5)
N4 0.0144(6) 0.0164(6) 0.0137(6) 0.0008(4) -0.0006(4) 0.0064(5)
O1 0.0208(5) 0.0146(5) 0.0170(5) 0.0021(4) 0.0014(4) 0.0073(4)
O2 0.0226(5) 0.0144(5) 0.0161(5) -0.0025(4) 0.0000(4) 0.0054(4)
O3 0.0191(5) 0.0138(5) 0.0190(5) 0.0026(4) -0.0031(4) 0.0005(4)
O4 0.0205(5) 0.0139(5) 0.0171(5) -0.0022(4) 0.0032(4) 0.0025(4)
O5 0.0185(5) 0.0176(5) 0.0192(5) 0.0010(4) 0.0017(4) 0.0014(4)
O6 0.0117(5) 0.0306(6) 0.0182(5) -0.0027(4) -0.0015(4) 0.0040(4)
O7 0.0126(5) 0.0317(6) 0.0207(5) 0.0053(4) 0.0023(4) 0.0061(4)
O8 0.0184(5) 0.0157(5) 0.0180(5) -0.0007(4) -0.0039(4) 0.0020(4)
O9 0.0153(5) 0.0243(5) 0.0159(5) 0.0028(4) 0.0015(4) -0.0026(4)
O10 0.0151(5) 0.0254(6) 0.0171(5) 0.0028(4) 0.0018(4) -0.0037(4)
O11 0.0389(8) 0.0965(13) 0.0423(8) 0.0287(9) 0.0145(7) 0.0374(9)
O12 0.0263(6) 0.0378(7) 0.0436(8) 0.0146(6) 0.0095(5) 0.0086(5)
Br1 0.02039(8) 0.02228(8) 0.01326(8) 0.00166(6) 0.00151(6) 0.00750(6)
Br2 0.01822(8) 0.02380(8) 0.01429(8) 0.00402(6) 0.00242(6) 0.00480(6)

loop_
_atom_type_symbol
_atom_type_description
_atom_type_scat_dispersion_real
_atom_type_scat_dispersion_imag
_atom_type_scat_source
C C 0.0181 0.0091 'International Tables Vol C Tables 4.2.6.8 and 6.1.1.4'
H H 0.0000 0.0000 'International Tables Vol C Tables 4.2.6.8 and 6.1.1.4'
N N 0.0311 0.0180 'International Tables Vol C Tables 4.2.6.8 and 6.1.1.4'
O O 0.0492 0.0322 'International Tables Vol C Tables 4.2.6.8 and 6.1.1.4'
Br Br -0.6763 1.2805 'International Tables Vol C Tables 4.2.6.8 and 6.1.1.4'

loop_
_geom_angle_atom_site_label_1
_geom_angle_atom_site_label_2
_geom_angle_atom_site_label_3
_geom_angle
_geom_angle_site_symmetry_1
_geom_angle_site_symmetry_3
_geom_angle_publ_flag
C9 C1 C6 108.55(11) . . ?
C9 C1 C2 108.91(11) . . ?
C6 C1 C2 108.64(11) . . ?
C9 C1 C11 107.77(11) . . ?
C6 C1 C11 111.97(11) . . ?
C2 C1 C11 110.94(11) . . ?
C1 C2 C3 111.00(11) . . ?
C1 C2 H2A 109.4 . . ?
C3 C2 H2A 109.4 . . ?
C1 C2 H2AB 109.4 . . ?
C3 C2 H2AB 109.4 . . ?
H2A C2 H2AB 108.0 . . ?
C44 C3 C10 108.49(11) . . ?
C44 C3 C4 110.89(11) . . ?
C10 C3 C4 108.96(11) . . ?
C44 C3 C2 111.03(11) . . ?
C10 C3 C2 108.48(11) . . ?
C4 C3 C2 108.93(11) . . ?
C5 C4 C3 110.00(11) . . ?
C5 C4 H4A 109.7 . . ?
C3 C4 H4A 109.7 . . ?
C5 C4 H4AB 109.7 . . ?
C3 C4 H4AB 109.7 . . ?
H4A C4 H4AB 108.2 . . ?
C7 C5 C4 109.38(12) . . ?
C7 C5 C6 110.11(12) . . ?
C4 C5 C6 109.10(11) . . ?
C7 C5 H5 109.4 . . ?
C4 C5 H5 109.4 . . ?
C6 C5 H5 109.4 . . ?
C1 C6 C5 110.16(11) . . ?
C1 C6 H6A 109.6 . . ?
C5 C6 H6A 109.6 . . ?
C1 C6 H6AB 109.6 . . ?
C5 C6 H6AB 109.6 . . ?
H6A C6 H6AB 108.1 . . ?
C8 C7 C5 109.24(12) . . ?
C8 C7 H7A 109.8 . . ?
C5 C7 H7A 109.8 . . ?
C8 C7 H7AB 109.8 . . ?
C5 C7 H7AB 109.8 . . ?
H7A C7 H7AB 108.3 . . ?
C7 C8 C9 109.58(12) . . ?
C7 C8 C10 109.35(12) . . ?
C9 C8 C10 109.41(11) . . ?
C7 C8 H8 109.5 . . ?
C9 C8 H8 109.5 . . ?
C10 C8 H8 109.5 . . ?
C1 C9 C8 110.42(11) . . ?
C1 C9 H9A 109.6 . . ?
C8 C9 H9A 109.6 . . ?
C1 C9 H9AB 109.6 . . ?
C8 C9 H9AB 109.6 . . ?
H9A C9 H9AB 108.1 . . ?
C8 C10 C3 110.17(11) . . ?
C8 C10 H10A 109.6 . . ?
C3 C10 H10A 109.6 . . ?
C8 C10 H10B 109.6 . . ?
C3 C10 H10B 109.6 . . ?
H10A C10 H10B 108.1 . . ?
N1 C11 C1 113.29(11) . . ?
N1 C11 H11A 108.9 . . ?
C1 C11 H11A 108.9 . . ?
N1 C11 H11B 108.9 . . ?
C1 C11 H11B 108.9 . . ?
H11A C11 H11B 107.7 . . ?
O4 C12 N1 124.96(13) . . ?
O4 C12 C13 129.00(13) . . ?
N1 C12 C13 106.03(11) . . ?
C16 C13 C14 122.60(13) . . ?
C16 C13 C12 129.91(13) . . ?
C14 C13 C12 107.46(12) . . ?
C19 C14 C13 122.70(13) . . ?
C19 C14 C15 129.00(13) . . ?
C13 C14 C15 108.19(12) . . ?
O1 C15 N1 125.35(13) . . ?
O1 C15 C14 128.95(13) . . ?
N1 C15 C14 105.70(11) . . ?
C17 C16 C13 114.78(12) . . ?
C17 C16 H16 122.6 . . ?
C13 C16 H16 122.6 . . ?
C16 C17 C18 122.48(13) . . ?
C16 C17 C20 129.44(13) . . ?
C18 C17 C20 108.07(12) . . ?
C17 C18 C19 122.92(13) . . ?
C17 C18 C21 107.79(12) . . ?
C19 C18 C21 129.23(13) . . ?
C14 C19 C18 114.51(12) . . ?
C14 C19 H19 122.7 . . ?
C18 C19 H19 122.7 . . ?
O3 C20 N2 125.76(13) . . ?
O3 C20 C17 128.42(13) . . ?
N2 C20 C17 105.81(11) . . ?
O2 C21 N2 125.91(13) . . ?
O2 C21 C18 127.79(13) . . ?
N2 C21 C18 106.30(11) . . ?
N2 C22 C23 113.87(11) . . ?
N2 C22 H22A 108.8 . . ?
C23 C22 H22A 108.8 . . ?
N2 C22 H22B 108.8 . . ?
C23 C22 H22B 108.8 . . ?
H22A C22 H22B 107.7 . . ?
C28 C23 C22 110.79(11) . . ?
C28 C23 C31 108.85(11) . . ?
C22 C23 C31 111.18(11) . . ?
C28 C23 C24 108.61(11) . . ?
C22 C23 C24 108.34(11) . . ?
C31 C23 C24 109.02(11) . . ?
C25 C24 C23 110.25(11) . . ?
C25 C24 H24A 109.6 . . ?
C23 C24 H24A 109.6 . . ?
C25 C24 H24B 109.6 . . ?
C23 C24 H24B 109.6 . . ?
H24A C24 H24B 108.1 . . ?
C32 C25 C26 109.41(12) . . ?
C32 C25 C24 109.52(12) . . ?
C26 C25 C24 109.15(12) . . ?
C32 C25 H25 109.6 . . ?
C26 C25 H25 109.6 . . ?
C24 C25 H25 109.6 . . ?
C27 C26 C25 109.29(11) . . ?
C27 C26 H26A 109.8 . . ?
C25 C26 H26A 109.8 . . ?
C27 C26 H26B 109.8 . . ?
C25 C26 H26B 109.8 . . ?
H26A C26 H26B 108.3 . . ?
C26 C27 C29 109.57(12) . . ?
C26 C27 C28 109.92(12) . . ?
C29 C27 C28 109.38(11) . . ?
C26 C27 H27 109.3 . . ?
C29 C27 H27 109.3 . . ?
C28 C27 H27 109.3 . . ?
C27 C28 C23 109.96(11) . . ?
C27 C28 H28A 109.7 . . ?
C23 C28 H28A 109.7 . . ?
C27 C28 H28B 109.7 . . ?
C23 C28 H28B 109.7 . . ?
H28A C28 H28B 108.2 . . ?
C27 C29 C30 109.99(11) . . ?
C27 C29 H29A 109.7 . . ?
C30 C29 H29A 109.7 . . ?
C27 C29 H29B 109.7 . . ?
C30 C29 H29B 109.7 . . ?
H29A C29 H29B 108.2 . . ?
C33 C30 C32 107.50(11) . . ?
C33 C30 C29 111.11(11) . . ?
C32 C30 C29 109.02(11) . . ?
C33 C30 C31 111.64(11) . . ?
C32 C30 C31 108.71(11) . . ?
C29 C30 C31 108.80(11) . . ?
C23 C31 C30 110.74(11) . . ?
C23 C31 H31A 109.5 . . ?
C30 C31 H31A 109.5 . . ?
C23 C31 H31B 109.5 . . ?
C30 C31 H31B 109.5 . . ?
H31A C31 H31B 108.1 . . ?
C25 C32 C30 110.26(12) . . ?
C25 C32 H32A 109.6 . . ?
C30 C32 H32A 109.6 . . ?
C25 C32 H32B 109.6 . . ?
C30 C32 H32B 109.6 . . ?
H32A C32 H32B 108.1 . . ?
N3 C33 C30 113.84(11) . . ?
N3 C33 H33A 108.8 . . ?
C30 C33 H33A 108.8 . . ?
N3 C33 H33B 108.8 . . ?
C30 C33 H33B 108.8 . . ?
H33A C33 H33B 107.7 . . ?
O6 C34 N3 126.16(13) . . ?
O6 C34 C35 127.91(13) . . ?
N3 C34 C35 105.93(12) . . ?
C36 C35 C38 122.92(13) . . ?
C36 C35 C34 107.91(12) . . ?
C38 C35 C34 129.14(13) . . ?
C41 C36 C35 122.89(13) . . ?
C41 C36 C37 128.61(13) . . ?
C35 C36 C37 108.47(12) . . ?
O5 C37 N3 125.84(13) . . ?
O5 C37 C36 128.66(13) . . ?
N3 C37 C36 105.49(12) . . ?
C39 C38 C35 114.26(13) . . ?
C39 C38 H38 122.9 . . ?
C35 C38 H38 122.9 . . ?
C38 C39 C40 122.53(13) . . ?
C38 C39 C42 129.25(13) . . ?
C40 C39 C42 108.19(12) . . ?
C41 C40 C39 123.14(13) . . ?
C41 C40 C43 128.73(13) . . ?
C39 C40 C43 108.11(12) . . ?
C40 C41 C36 114.25(13) . . ?
C40 C41 H41 122.9 . . ?
C36 C41 H41 122.9 . . ?
O7 C42 N4 125.32(13) . . ?
O7 C42 C39 128.92(13) . . ?
N4 C42 C39 105.75(12) . . ?
O8 C43 N4 125.58(13) . . ?
O8 C43 C40 128.49(13) . . ?
N4 C43 C40 105.94(12) . . ?
N4 C44 C3 113.88(11) . . ?
N4 C44 H44A 108.8 . . ?
C3 C44 H44A 108.8 . . ?
N4 C44 H44B 108.8 . . ?
C3 C44 H44B 108.8 . . ?
H44A C44 H44B 107.7 . . ?
O9 C45 C46 125.13(13) . . ?
O9 C45 C54 115.71(12) . . ?
C46 C45 C54 119.16(13) . . ?
C45 C46 C47 121.94(13) . . ?
C45 C46 Br1 118.61(11) . . ?
C47 C46 Br1 119.45(11) . . ?
C48 C47 C46 119.87(13) . . ?
C48 C47 H47 120.1 . . ?
C46 C47 H47 120.1 . . ?
C47 C48 C49 120.20(13) . . ?
C47 C48 H48 119.9 . . ?
C49 C48 H48 119.9 . . ?
C48 C49 C54 119.90(13) . . ?
C48 C49 C50 121.16(13) . . ?
C54 C49 C50 118.94(13) . . ?
O10 C50 C51 124.63(13) . . ?
O10 C50 C49 116.25(12) . . ?
C51 C50 C49 119.12(13) . . ?
C50 C51 C52 121.89(13) . . ?
C50 C51 Br2 118.84(11) . . ?
C52 C51 Br2 119.24(11) . . ?
C53 C52 C51 119.94(13) . . ?
C53 C52 H52 120.0 . . ?
C51 C52 H52 120.0 . . ?
C52 C53 C54 120.15(13) . . ?
C52 C53 H53 119.9 . . ?
C54 C53 H53 119.9 . . ?
C53 C54 C49 119.96(13) . . ?
C53 C54 C45 121.11(13) . . ?
C49 C54 C45 118.92(13) . . ?
C56 C55 H55A 109.5 . . ?
C56 C55 H55B 109.5 . . ?
H55A C55 H55B 109.5 . . ?
C56 C55 H55C 109.5 . . ?
H55A C55 H55C 109.5 . . ?
H55B C55 H55C 109.5 . . ?
O11 C56 C55 120.57(19) . . ?
O11 C56 C57 123.8(2) . . ?
C55 C56 C57 115.7(2) . . ?
C56 C57 H57A 109.5 . . ?
C56 C57 H57B 109.5 . . ?
H57A C57 H57B 109.5 . . ?
C56 C57 H57C 109.5 . . ?
H57A C57 H57C 109.5 . . ?
H57B C57 H57C 109.5 . . ?
C59 C58 H58A 109.5 . . ?
C59 C58 H58B 109.5 . . ?
H58A C58 H58B 109.5 . . ?
C59 C58 H58C 109.5 . . ?
H58A C58 H58C 109.5 . . ?
H58B C58 H58C 109.5 . . ?
O12 C59 C60 121.40(16) . . ?
O12 C59 C58 121.67(16) . . ?
C60 C59 C58 116.92(14) . . ?
C59 C60 H60A 109.5 . . ?
C59 C60 H60B 109.5 . . ?
H60A C60 H60B 109.5 . . ?
C59 C60 H60C 109.5 . . ?
H60A C60 H60C 109.5 . . ?
H60B C60 H60C 109.5 . . ?
C15 N1 C12 111.73(11) . . ?
C15 N1 C11 124.23(11) . . ?
C12 N1 C11 123.67(11) . . ?
C21 N2 C20 111.76(11) . . ?
C21 N2 C22 124.85(11) . . ?
C20 N2 C22 123.10(11) . . ?
C34 N3 C37 112.02(12) . . ?
C34 N3 C33 125.10(12) . . ?
C37 N3 C33 122.87(12) . . ?
C42 N4 C43 111.77(12) . . ?
C42 N4 C44 124.20(12) . . ?
C43 N4 C44 123.93(12) . . ?
C45 O9 H9 109.5 . . ?
C50 O10 H10 109.5 . . ?

loop_
_geom_bond_atom_site_label_1
_geom_bond_atom_site_label_2
_geom_bond_distance
_geom_bond_site_symmetry_2
_geom_bond_publ_flag
C1 C9 1.5346(18) . ?
C1 C6 1.5372(18) . ?
C1 C2 1.5377(18) . ?
C1 C11 1.5381(19) . ?
C2 C3 1.5405(18) . ?
C2 H2A 0.9900 . ?
C2 H2AB 0.9900 . ?
C3 C44 1.5344(18) . ?
C3 C10 1.5367(18) . ?
C3 C4 1.5370(19) . ?
C4 C5 1.5358(19) . ?
C4 H4A 0.9900 . ?
C4 H4AB 0.9900 . ?
C5 C7 1.531(2) . ?
C5 C6 1.538(2) . ?
C5 H5 1.0000 . ?
C6 H6A 0.9900 . ?
C6 H6AB 0.9900 . ?
C7 C8 1.530(2) . ?
C7 H7A 0.9900 . ?
C7 H7AB 0.9900 . ?
C8 C9 1.5349(19) . ?
C8 C10 1.536(2) . ?
C8 H8 1.0000 . ?
C9 H9A 0.9900 . ?
C9 H9AB 0.9900 . ?
C10 H10A 0.9900 . ?
C10 H10B 0.9900 . ?
C11 N1 1.4586(17) . ?
C11 H11A 0.9900 . ?
C11 H11B 0.9900 . ?
C12 O4 1.2108(17) . ?
C12 N1 1.3940(18) . ?
C12 C13 1.4926(19) . ?
C13 C16 1.3882(19) . ?
C13 C14 1.3931(19) . ?
C14 C19 1.3850(19) . ?
C14 C15 1.4929(19) . ?
C15 O1 1.2101(17) . ?
C15 N1 1.3940(17) . ?
C16 C17 1.3873(19) . ?
C16 H16 0.9500 . ?
C17 C18 1.3886(19) . ?
C17 C20 1.4923(19) . ?
C18 C19 1.3907(19) . ?
C18 C21 1.4927(19) . ?
C19 H19 0.9500 . ?
C20 O3 1.2057(17) . ?
C20 N2 1.3991(18) . ?
C21 O2 1.2120(17) . ?
C21 N2 1.3900(18) . ?
C22 N2 1.4622(17) . ?
C22 C23 1.5367(18) . ?
C22 H22A 0.9900 . ?
C22 H22B 0.9900 . ?
C23 C28 1.5366(18) . ?
C23 C31 1.5381(19) . ?
C23 C24 1.5383(18) . ?
C24 C25 1.5374(19) . ?
C24 H24A 0.9900 . ?
C24 H24B 0.9900 . ?
C25 C32 1.533(2) . ?
C25 C26 1.535(2) . ?
C25 H25 1.0000 . ?
C26 C27 1.531(2) . ?
C26 H26A 0.9900 . ?
C26 H26B 0.9900 . ?
C27 C29 1.5319(19) . ?
C27 C28 1.5350(19) . ?
C27 H27 1.0000 . ?
C28 H28A 0.9900 . ?
C28 H28B 0.9900 . ?
C29 C30 1.5373(18) . ?
C29 H29A 0.9900 . ?
C29 H29B 0.9900 . ?
C30 C33 1.5333(19) . ?
C30 C32 1.5360(18) . ?
C30 C31 1.5415(18) . ?
C31 H31A 0.9900 . ?
C31 H31B 0.9900 . ?
C32 H32A 0.9900 . ?
C32 H32B 0.9900 . ?
C33 N3 1.4597(18) . ?
C33 H33A 0.9900 . ?
C33 H33B 0.9900 . ?
C34 O6 1.2098(18) . ?
C34 N3 1.3960(18) . ?
C34 C35 1.4953(19) . ?
C35 C36 1.389(2) . ?
C35 C38 1.391(2) . ?
C36 C41 1.386(2) . ?
C36 C37 1.4924(19) . ?
C37 O5 1.2032(18) . ?
C37 N3 1.4042(18) . ?
C38 C39 1.390(2) . ?
C38 H38 0.9500 . ?
C39 C40 1.393(2) . ?
C39 C42 1.494(2) . ?
C40 C41 1.386(2) . ?
C40 C43 1.4885(19) . ?
C41 H41 0.9500 . ?
C42 O7 1.2082(18) . ?
C42 N4 1.3999(18) . ?
C43 O8 1.2067(18) . ?
C43 N4 1.4042(18) . ?
C44 N4 1.4602(17) . ?
C44 H44A 0.9900 . ?
C44 H44B 0.9900 . ?
C45 O9 1.3544(17) . ?
C45 C46 1.374(2) . ?
C45 C54 1.426(2) . ?
C46 C47 1.408(2) . ?
C46 Br1 1.9015(14) . ?
C47 C48 1.367(2) . ?
C47 H47 0.9500 . ?
C48 C49 1.4183(19) . ?
C48 H48 0.9500 . ?
C49 C54 1.419(2) . ?
C49 C50 1.425(2) . ?
C50 O10 1.3534(17) . ?
C50 C51 1.375(2) . ?
C51 C52 1.410(2) . ?
C51 Br2 1.8956(14) . ?
C52 C53 1.365(2) . ?
C52 H52 0.9500 . ?
C53 C54 1.4187(19) . ?
C53 H53 0.9500 . ?
C55 C56 1.496(3) . ?
C55 H55A 0.9800 . ?
C55 H55B 0.9800 . ?
C55 H55C 0.9800 . ?
C56 O11 1.207(3) . ?
C56 C57 1.502(3) . ?
C57 H57A 0.9800 . ?
C57 H57B 0.9800 . ?
C57 H57C 0.9800 . ?
C58 C59 1.503(2) . ?
C58 H58A 0.9800 . ?
C58 H58B 0.9800 . ?
C58 H58C 0.9800 . ?
C59 O12 1.215(2) . ?
C59 C60 1.496(2) . ?
C60 H60A 0.9800 . ?
C60 H60B 0.9800 . ?
C60 H60C 0.9800 . ?
O9 H9 0.8400 . ?
O10 H10 0.8400 . ?

loop_
_geom_torsion_atom_site_label_1
_geom_torsion_atom_site_label_2
_geom_torsion_atom_site_label_3
_geom_torsion_atom_site_label_4
_geom_torsion
_geom_torsion_site_symmetry_1
_geom_torsion_site_symmetry_2
_geom_torsion_site_symmetry_3
_geom_torsion_site_symmetry_4
_geom_torsion_publ_flag
C9 C1 C2 C3 -59.06(14) . . . . ?
C6 C1 C2 C3 59.00(14) . . . . ?
C11 C1 C2 C3 -177.51(11) . . . . ?
C1 C2 C3 C44 178.60(11) . . . . ?
C1 C2 C3 C10 59.47(14) . . . . ?
C1 C2 C3 C4 -59.01(14) . . . . ?
C44 C3 C4 C5 -178.33(11) . . . . ?
C10 C3 C4 C5 -58.98(14) . . . . ?
C2 C3 C4 C5 59.20(14) . . . . ?
C3 C4 C5 C7 60.23(15) . . . . ?
C3 C4 C5 C6 -60.27(15) . . . . ?
C9 C1 C6 C5 58.81(14) . . . . ?
C2 C1 C6 C5 -59.48(14) . . . . ?
C11 C1 C6 C5 177.66(11) . . . . ?
C7 C5 C6 C1 -59.51(15) . . . . ?
C4 C5 C6 C1 60.55(14) . . . . ?
C4 C5 C7 C8 -60.64(15) . . . . ?
C6 C5 C7 C8 59.25(15) . . . . ?
C5 C7 C8 C9 -59.45(15) . . . . ?
C5 C7 C8 C10 60.46(15) . . . . ?
C6 C1 C9 C8 -59.51(14) . . . . ?
C2 C1 C9 C8 58.61(14) . . . . ?
C11 C1 C9 C8 179.03(11) . . . . ?
C7 C8 C9 C1 60.42(15) . . . . ?
C10 C8 C9 C1 -59.46(15) . . . . ?
C7 C8 C10 C3 -60.02(15) . . . . ?
C9 C8 C10 C3 60.00(15) . . . . ?
C44 C3 C10 C8 179.76(11) . . . . ?
C4 C3 C10 C8 58.93(14) . . . . ?
C2 C3 C10 C8 -59.53(14) . . . . ?
C9 C1 C11 N1 -177.59(11) . . . . ?
C6 C1 C11 N1 63.11(15) . . . . ?
C2 C1 C11 N1 -58.44(15) . . . . ?
O4 C12 C13 C16 -9.8(2) . . . . ?
N1 C12 C13 C16 170.86(13) . . . . ?
O4 C12 C13 C14 172.22(14) . . . . ?
N1 C12 C13 C14 -7.16(14) . . . . ?
C16 C13 C14 C19 0.5(2) . . . . ?
C12 C13 C14 C19 178.68(12) . . . . ?
C16 C13 C14 C15 -176.10(12) . . . . ?
C12 C13 C14 C15 2.10(14) . . . . ?
C19 C14 C15 O1 6.7(2) . . . . ?
C13 C14 C15 O1 -177.03(14) . . . . ?
C19 C14 C15 N1 -172.60(13) . . . . ?
C13 C14 C15 N1 3.70(14) . . . . ?
C14 C13 C16 C17 -0.26(19) . . . . ?
C12 C13 C16 C17 -178.02(13) . . . . ?
C13 C16 C17 C18 0.74(19) . . . . ?
C13 C16 C17 C20 179.47(13) . . . . ?
C16 C17 C18 C19 -1.5(2) . . . . ?
C20 C17 C18 C19 179.55(12) . . . . ?
C16 C17 C18 C21 175.73(12) . . . . ?
C20 C17 C18 C21 -3.24(15) . . . . ?
C13 C14 C19 C18 -1.1(2) . . . . ?
C15 C14 C19 C18 174.75(13) . . . . ?
C17 C18 C19 C14 1.6(2) . . . . ?
C21 C18 C19 C14 -175.01(13) . . . . ?
C16 C17 C20 O3 7.4(2) . . . . ?
C18 C17 C20 O3 -173.78(14) . . . . ?
C16 C17 C20 N2 -173.73(13) . . . . ?
C18 C17 C20 N2 5.14(14) . . . . ?
C17 C18 C21 O2 -178.92(14) . . . . ?
C19 C18 C21 O2 -1.9(2) . . . . ?
C17 C18 C21 N2 0.16(15) . . . . ?
C19 C18 C21 N2 177.13(13) . . . . ?
N2 C22 C23 C28 -65.43(15) . . . . ?
N2 C22 C23 C31 55.76(15) . . . . ?
N2 C22 C23 C24 175.53(11) . . . . ?
C28 C23 C24 C25 59.78(15) . . . . ?
C22 C23 C24 C25 -179.81(12) . . . . ?
C31 C23 C24 C25 -58.69(15) . . . . ?
C23 C24 C25 C32 59.30(16) . . . . ?
C23 C24 C25 C26 -60.45(15) . . . . ?
C32 C25 C26 C27 -59.99(15) . . . . ?
C24 C25 C26 C27 59.83(15) . . . . ?
C25 C26 C27 C29 60.32(15) . . . . ?
C25 C26 C27 C28 -59.91(15) . . . . ?
C26 C27 C28 C23 59.97(15) . . . . ?
C29 C27 C28 C23 -60.37(15) . . . . ?
C22 C23 C28 C27 -178.08(11) . . . . ?
C31 C23 C28 C27 59.37(14) . . . . ?
C24 C23 C28 C27 -59.20(14) . . . . ?
C26 C27 C29 C30 -60.17(14) . . . . ?
C28 C27 C29 C30 60.39(15) . . . . ?
C27 C29 C30 C33 177.33(11) . . . . ?
C27 C29 C30 C32 59.03(14) . . . . ?
C27 C29 C30 C31 -59.37(14) . . . . ?
C28 C23 C31 C30 -59.17(14) . . . . ?
C22 C23 C31 C30 178.51(11) . . . . ?
C24 C23 C31 C30 59.14(14) . . . . ?
C33 C30 C31 C23 -177.88(11) . . . . ?
C32 C30 C31 C23 -59.46(14) . . . . ?
C29 C30 C31 C23 59.15(14) . . . . ?
C26 C25 C32 C30 59.78(15) . . . . ?
C24 C25 C32 C30 -59.81(15) . . . . ?
C33 C30 C32 C25 -179.51(11) . . . . ?
C29 C30 C32 C25 -58.98(14) . . . . ?
C31 C30 C32 C25 59.49(15) . . . . ?
C32 C30 C33 N3 -175.11(11) . . . . ?
C29 C30 C33 N3 65.68(15) . . . . ?
C31 C30 C33 N3 -55.96(15) . . . . ?
O6 C34 C35 C36 -177.29(14) . . . . ?
N3 C34 C35 C36 2.12(15) . . . . ?
O6 C34 C35 C38 4.8(2) . . . . ?
N3 C34 C35 C38 -175.82(13) . . . . ?
C38 C35 C36 C41 0.3(2) . . . . ?
C34 C35 C36 C41 -177.83(12) . . . . ?
C38 C35 C36 C37 178.57(12) . . . . ?
C34 C35 C36 C37 0.47(15) . . . . ?
C41 C36 C37 O5 -5.6(2) . . . . ?
C35 C36 C37 O5 176.22(14) . . . . ?
C41 C36 C37 N3 175.31(13) . . . . ?
C35 C36 C37 N3 -2.86(15) . . . . ?
C36 C35 C38 C39 -0.1(2) . . . . ?
C34 C35 C38 C39 177.60(13) . . . . ?
C35 C38 C39 C40 -0.4(2) . . . . ?
C35 C38 C39 C42 -178.32(13) . . . . ?
C38 C39 C40 C41 0.7(2) . . . . ?
C42 C39 C40 C41 178.99(12) . . . . ?
C38 C39 C40 C43 -177.77(12) . . . . ?
C42 C39 C40 C43 0.54(15) . . . . ?
C39 C40 C41 C36 -0.4(2) . . . . ?
C43 C40 C41 C36 177.67(13) . . . . ?
C35 C36 C41 C40 0.0(2) . . . . ?
C37 C36 C41 C40 -177.95(13) . . . . ?
C38 C39 C42 O7 -5.9(2) . . . . ?
C40 C39 C42 O7 175.90(14) . . . . ?
C38 C39 C42 N4 174.81(14) . . . . ?
C40 C39 C42 N4 -3.34(15) . . . . ?
C41 C40 C43 O8 4.2(2) . . . . ?
C39 C40 C43 O8 -177.51(14) . . . . ?
C41 C40 C43 N4 -175.88(13) . . . . ?
C39 C40 C43 N4 2.46(15) . . . . ?
C10 C3 C44 N4 177.80(11) . . . . ?
C4 C3 C44 N4 -62.57(15) . . . . ?
C2 C3 C44 N4 58.69(15) . . . . ?
O9 C45 C46 C47 -179.09(13) . . . . ?
C54 C45 C46 C47 0.6(2) . . . . ?
O9 C45 C46 Br1 0.23(19) . . . . ?
C54 C45 C46 Br1 179.88(10) . . . . ?
C45 C46 C47 C48 -0.1(2) . . . . ?
Br1 C46 C47 C48 -179.39(11) . . . . ?
C46 C47 C48 C49 -0.5(2) . . . . ?
C47 C48 C49 C54 0.6(2) . . . . ?
C47 C48 C49 C50 -179.22(13) . . . . ?
C48 C49 C50 O10 -1.1(2) . . . . ?
C54 C49 C50 O10 179.06(12) . . . . ?
C48 C49 C50 C51 179.62(13) . . . . ?
C54 C49 C50 C51 -0.2(2) . . . . ?
O10 C50 C51 C52 -179.55(13) . . . . ?
C49 C50 C51 C52 -0.3(2) . . . . ?
O10 C50 C51 Br2 -1.3(2) . . . . ?
C49 C50 C51 Br2 177.93(10) . . . . ?
C50 C51 C52 C53 0.5(2) . . . . ?
Br2 C51 C52 C53 -177.72(11) . . . . ?
C51 C52 C53 C54 -0.2(2) . . . . ?
C52 C53 C54 C49 -0.4(2) . . . . ?
C52 C53 C54 C45 -179.51(13) . . . . ?
C48 C49 C54 C53 -179.27(12) . . . . ?
C50 C49 C54 C53 0.6(2) . . . . ?
C48 C49 C54 C45 -0.1(2) . . . . ?
C50 C49 C54 C45 179.71(12) . . . . ?
O9 C45 C54 C53 -1.6(2) . . . . ?
C46 C45 C54 C53 178.69(13) . . . . ?
O9 C45 C54 C49 179.23(12) . . . . ?
C46 C45 C54 C49 -0.4(2) . . . . ?
O1 C15 N1 C12 172.10(13) . . . . ?
C14 C15 N1 C12 -8.60(14) . . . . ?
O1 C15 N1 C11 -1.2(2) . . . . ?
C14 C15 N1 C11 178.13(11) . . . . ?
O4 C12 N1 C15 -169.52(13) . . . . ?
C13 C12 N1 C15 9.90(14) . . . . ?
O4 C12 N1 C11 3.8(2) . . . . ?
C13 C12 N1 C11 -176.79(11) . . . . ?
C1 C11 N1 C15 -92.69(15) . . . . ?
C1 C11 N1 C12 94.83(15) . . . . ?
O2 C21 N2 C20 -177.63(13) . . . . ?
C18 C21 N2 C20 3.27(15) . . . . ?
O2 C21 N2 C22 -3.8(2) . . . . ?
C18 C21 N2 C22 177.10(11) . . . . ?
O3 C20 N2 C21 173.77(13) . . . . ?
C17 C20 N2 C21 -5.19(14) . . . . ?
O3 C20 N2 C22 -0.2(2) . . . . ?
C17 C20 N2 C22 -179.14(11) . . . . ?
C23 C22 N2 C21 92.75(15) . . . . ?
C23 C22 N2 C20 -94.09(15) . . . . ?
O6 C34 N3 C37 175.32(14) . . . . ?
C35 C34 N3 C37 -4.10(15) . . . . ?
O6 C34 N3 C33 -3.1(2) . . . . ?
C35 C34 N3 C33 177.51(12) . . . . ?
O5 C37 N3 C34 -174.75(13) . . . . ?
C36 C37 N3 C34 4.36(15) . . . . ?
O5 C37 N3 C33 3.7(2) . . . . ?
C36 C37 N3 C33 -177.21(12) . . . . ?
C30 C33 N3 C34 -91.28(16) . . . . ?
C30 C33 N3 C37 90.50(15) . . . . ?
O7 C42 N4 C43 -174.21(13) . . . . ?
C39 C42 N4 C43 5.07(15) . . . . ?
O7 C42 N4 C44 2.3(2) . . . . ?
C39 C42 N4 C44 -178.39(12) . . . . ?
O8 C43 N4 C42 175.20(13) . . . . ?
C40 C43 N4 C42 -4.77(15) . . . . ?
O8 C43 N4 C44 -1.3(2) . . . . ?
C40 C43 N4 C44 178.68(11) . . . . ?
C3 C44 N4 C42 92.09(15) . . . . ?
C3 C44 N4 C43 -91.79(15) . . . . ?
